data_4504379
loop_
_publ_author_name
'Lu, Zhengliang'
'Gamez, Patrick'
'Mutikainen, Ilpo'
'Turpeinen, Urho'
'Reedijk, Jan'

_publ_section_title
;
 Supramolecular Assemblies Generated from Both
 Lone-Pair&#x00B7;&#x00B7;&#x00B7;\p and
 C&#x2212;H&#x00B7;&#x00B7;&#x00B7;\p Binding Interactions
;
_journal_issue 9
_journal_name_full 'Crystal Growth &amp; Design'
_journal_page_first 1669
_journal_paper_doi 10.1021/cg0704302
_journal_volume 7
_journal_year 2007
_chemical_formula_moiety 'C19 H20 N4 O2'
_chemical_formula_sum 'C19 H20 N4 O2'
_chemical_formula_weight 336.39
_chemical_name_systematic
; 
 ? 
;
_space_group_IT_number 15
_symmetry_cell_setting monoclinic
_symmetry_space_group_name_Hall '-C 2yc'
_symmetry_space_group_name_H-M 'C 1 2/c 1'
_atom_sites_solution_hydrogens geom
_atom_sites_solution_primary direct
_atom_sites_solution_secondary difmap
_audit_creation_method SHELXL-97
_cell_angle_alpha 90.00
_cell_angle_beta 107.72(3)
_cell_angle_gamma 90.00
_cell_formula_units_Z 4
_cell_length_a 16.588(3)
_cell_length_b 13.599(3)
_cell_length_c 7.735(2)
_cell_measurement_reflns_used 98
_cell_measurement_temperature 173(2)
_cell_measurement_theta_max 12.43
_cell_measurement_theta_min 4.32
_cell_volume 1662.1(7)
_computing_cell_refinement 'DirAx (Duisenberg 1992)'
_computing_data_collection 'COLLECT (Nonius, 2002)'
_computing_data_reduction 'COLLECT/EVAL (Nonius, 2002)'
_computing_molecular_graphics 'SHELXTL (Sheldrick, 1990)'
_computing_publication_material 'SHELXTL (Sheldrick, 1990)'
_computing_structure_refinement 'SHELXL97 (Sheldrick, 1997)'
_computing_structure_solution 'SHELXS97 (Sheldrick, 1990)'
_diffrn_ambient_temperature 173(2)
_diffrn_measured_fraction_theta_full 0.988
_diffrn_measured_fraction_theta_max 0.988
_diffrn_measurement_device_type KappaCCD
_diffrn_measurement_method \w-scan
_diffrn_radiation_monochromator graphite
_diffrn_radiation_source 'fine-focus sealed tube'
_diffrn_radiation_type MoK\a
_diffrn_radiation_wavelength 0.71073
_diffrn_reflns_av_R_equivalents 0.0472
_diffrn_reflns_av_sigmaI/netI 0.0445
_diffrn_reflns_limit_h_max 21
_diffrn_reflns_limit_h_min -21
_diffrn_reflns_limit_k_max 17
_diffrn_reflns_limit_k_min -17
_diffrn_reflns_limit_l_max 10
_diffrn_reflns_limit_l_min -10
_diffrn_reflns_number 11930
_diffrn_reflns_theta_full 27.52
_diffrn_reflns_theta_max 27.52
_diffrn_reflns_theta_min 3.00
_exptl_absorpt_coefficient_mu 0.090
_exptl_absorpt_correction_T_max 0.9822
_exptl_absorpt_correction_T_min 0.9822
_exptl_absorpt_correction_type multi-scan
_exptl_absorpt_process_details 'SADABS (Sheldrick, 1996)'
_exptl_crystal_colour colorless
_exptl_crystal_density_diffrn 1.344
_exptl_crystal_density_method 'not measured'
_exptl_crystal_description prism
_exptl_crystal_F_000 712
_exptl_crystal_size_max 0.20
_exptl_crystal_size_mid 0.20
_exptl_crystal_size_min 0.20
_refine_diff_density_max 0.247
_refine_diff_density_min -0.205
_refine_diff_density_rms 0.049
_refine_ls_extinction_coef 0.0112(11)
_refine_ls_extinction_expression Fc^*^=kFc[1+0.001xFc^2^\l^3^/sin(2\q)]^-1/4^
_refine_ls_extinction_method SHELXL
_refine_ls_goodness_of_fit_ref 1.060
_refine_ls_hydrogen_treatment refall
_refine_ls_matrix_type full
_refine_ls_number_parameters 156
_refine_ls_number_reflns 1884
_refine_ls_number_restraints 0
_refine_ls_restrained_S_all 1.060
_refine_ls_R_factor_all 0.0820
_refine_ls_R_factor_gt 0.0400
_refine_ls_shift/su_max 0.000
_refine_ls_shift/su_mean 0.000
_refine_ls_structure_factor_coef Fsqd
_refine_ls_weighting_details 'calc w=1/[\s^2^(Fo^2^)+(0.0310P)^2^+1.3608P] where P=(Fo^2^+2Fc^2^)/3'
_refine_ls_weighting_scheme calc
_refine_ls_wR_factor_gt 0.0773
_refine_ls_wR_factor_ref 0.0907
_reflns_number_gt 1276
_reflns_number_total 1884
_reflns_threshold_expression >2sigma(I)
_cod_data_source_file cg0704302-file002.cif
_cod_data_source_block zl001
_cod_depositor_comments
;
The following automatic conversions were performed:

'_symmetry_cell_setting' value 'Monoclinic' changed to 'monoclinic'
according to /home/saulius/struct/CIF-dictionaries/cif_core.dic
dictionary named 'cif_core.dic' version 2.4.1 from 2010-06-29.

Automatic conversion script
Id: cif_fix_values 1715 2011-07-08 13:25:40Z adriana 
;
_cod_original_cell_volume 1662.1(6)
_cod_original_sg_symbol_H-M C2/c
_cod_database_code 4504379

loop_
_symmetry_equiv_pos_as_xyz
'x, y, z'
'-x, y, -z+1/2'
'x+1/2, y+1/2, z'
'-x+1/2, y+1/2, -z+1/2'
'-x, -y, -z'
'x, -y, z-1/2'
'-x+1/2, -y+1/2, -z'
'x+1/2, -y+1/2, z-1/2'

loop_
_atom_site_label
_atom_site_type_symbol
_atom_site_fract_x
_atom_site_fract_y
_atom_site_fract_z
_atom_site_U_iso_or_equiv
_atom_site_adp_type
_atom_site_occupancy
_atom_site_symmetry_multiplicity
_atom_site_calc_flag
_atom_site_refinement_flags
C1 C 0.32594(12) 0.33467(14) 0.1559(3) 0.0306(4) Uani 1 1 d .
H1A H 0.3222(11) 0.2618(15) 0.157(2) 0.040(5) Uiso 1 1 d .
H1B H 0.3578(12) 0.3565(14) 0.282(3) 0.044(5) Uiso 1 1 d .
H1C H 0.2665(13) 0.3639(15) 0.118(3) 0.048(6) Uiso 1 1 d .
C2 C 0.37063(10) 0.36455(11) 0.0220(2) 0.0217(4) Uani 1 1 d .
H2A H 0.3370(10) 0.3466(11) -0.106(2) 0.020(4) Uiso 1 1 d .
H2B H 0.4279(10) 0.3389(11) 0.052(2) 0.016(4) Uiso 1 1 d .
O3 O 0.37603(6) 0.47138(7) 0.01150(14) 0.0210(3) Uani 1 1 d .
C4 C 0.44018(9) 0.51734(11) 0.13533(19) 0.0161(3) Uani 1 1 d .
N5 N 0.5000 0.46284(13) 0.2500 0.0174(4) Uani 1 2 d S
N6 N 0.43561(7) 0.61507(9) 0.12493(16) 0.0169(3) Uani 1 1 d .
C7 C 0.5000 0.65987(15) 0.2500 0.0154(4) Uani 1 2 d S
N8 N 0.5000 0.76080(12) 0.2500 0.0182(4) Uani 1 2 d S
C9 C 0.43740(9) 0.81685(10) 0.1129(2) 0.0175(3) Uani 1 1 d .
C10 C 0.46272(10) 0.86827(12) -0.0163(2) 0.0238(4) Uani 1 1 d .
H10 H 0.5210(11) 0.8640(12) -0.016(2) 0.030(5) Uiso 1 1 d .
C11 C 0.40462(11) 0.92576(12) -0.1440(2) 0.0277(4) Uani 1 1 d .
H11 H 0.4220(11) 0.9633(13) -0.233(2) 0.035(5) Uiso 1 1 d .
C12 C 0.32127(11) 0.93151(12) -0.1429(2) 0.0256(4) Uani 1 1 d .
H12 H 0.2817(10) 0.9715(12) -0.231(2) 0.025(4) Uiso 1 1 d .
C13 C 0.29603(10) 0.87943(12) -0.0141(2) 0.0251(4) Uani 1 1 d .
H13 H 0.2387(11) 0.8846(12) -0.012(2) 0.029(4) Uiso 1 1 d .
C14 C 0.35397(9) 0.82245(12) 0.1144(2) 0.0217(4) Uani 1 1 d .
H14 H 0.3366(10) 0.7870(13) 0.206(2) 0.030(5) Uiso 1 1 d .

loop_
_atom_site_aniso_label
_atom_site_aniso_U_11
_atom_site_aniso_U_22
_atom_site_aniso_U_33
_atom_site_aniso_U_23
_atom_site_aniso_U_13
_atom_site_aniso_U_12
C1 0.0359(11) 0.0263(10) 0.0288(10) -0.0019(8) 0.0090(8) -0.0087(8)
C2 0.0220(8) 0.0159(8) 0.0246(9) -0.0034(7) 0.0032(7) -0.0013(7)
O3 0.0198(5) 0.0172(6) 0.0220(6) -0.0008(4) 0.0004(5) -0.0025(4)
C4 0.0153(7) 0.0187(8) 0.0159(8) -0.0022(6) 0.0072(6) -0.0023(6)
N5 0.0148(9) 0.0175(9) 0.0191(9) 0.000 0.0041(8) 0.000
N6 0.0170(6) 0.0152(7) 0.0175(7) 0.0001(5) 0.0038(5) -0.0007(5)
C7 0.0168(10) 0.0160(11) 0.0151(11) 0.000 0.0075(9) 0.000
N8 0.0162(9) 0.0142(9) 0.0212(10) 0.000 0.0010(8) 0.000
C9 0.0178(7) 0.0117(7) 0.0206(8) -0.0019(6) 0.0021(6) 0.0001(6)
C10 0.0197(8) 0.0230(9) 0.0282(9) 0.0030(7) 0.0065(7) -0.0006(7)
C11 0.0328(9) 0.0236(9) 0.0257(10) 0.0059(7) 0.0075(8) -0.0018(7)
C12 0.0269(9) 0.0175(8) 0.0259(9) 0.0013(7) -0.0017(7) 0.0048(7)
C13 0.0188(8) 0.0237(9) 0.0307(9) -0.0019(7) 0.0045(7) 0.0023(7)
C14 0.0205(8) 0.0202(8) 0.0239(9) 0.0009(7) 0.0062(7) -0.0002(6)

loop_
_atom_type_symbol
_atom_type_description
_atom_type_scat_dispersion_real
_atom_type_scat_dispersion_imag
_atom_type_scat_source
C C 0.0033 0.0016 'International Tables Vol C Tables 4.2.6.8 and 6.1.1.4'
H H 0.0000 0.0000 'International Tables Vol C Tables 4.2.6.8 and 6.1.1.4'
N N 0.0061 0.0033 'International Tables Vol C Tables 4.2.6.8 and 6.1.1.4'
O O 0.0106 0.0060 'International Tables Vol C Tables 4.2.6.8 and 6.1.1.4'

loop_
_geom_angle_atom_site_label_1
_geom_angle_atom_site_label_2
_geom_angle_atom_site_label_3
_geom_angle
_geom_angle_site_symmetry_1
_geom_angle_site_symmetry_3
C2 C1 H1A 108.6(10) . .
C2 C1 H1B 111.4(11) . .
H1A C1 H1B 107.8(15) . .
C2 C1 H1C 109.5(11) . .
H1A C1 H1C 109.5(15) . .
H1B C1 H1C 110.0(16) . .
O3 C2 C1 111.05(13) . .
O3 C2 H2A 102.2(9) . .
C1 C2 H2A 111.7(9) . .
O3 C2 H2B 107.4(9) . .
C1 C2 H2B 113.1(9) . .
H2A C2 H2B 110.8(13) . .
C4 O3 C2 118.06(11) . .
N6 C4 N5 127.63(13) . .
N6 C4 O3 113.66(12) . .
N5 C4 O3 118.71(13) . .
C4 N5 C4 112.62(17) . 2_655
C4 N6 C7 112.91(13) . .
N6 C7 N6 126.30(18) 2_655 .
N6 C7 N8 116.85(9) 2_655 .
N6 C7 N8 116.85(9) . .
C7 N8 C9 121.62(8) . .
C7 N8 C9 121.62(8) . 2_655
C9 N8 C9 116.76(16) . 2_655
C10 C9 C14 119.98(14) . .
C10 C9 N8 119.00(12) . .
C14 C9 N8 120.97(13) . .
C9 C10 C11 119.93(15) . .
C9 C10 H10 119.4(10) . .
C11 C10 H10 120.7(10) . .
C12 C11 C10 120.25(16) . .
C12 C11 H11 119.1(10) . .
C10 C11 H11 120.6(10) . .
C13 C12 C11 119.65(15) . .
C13 C12 H12 120.6(10) . .
C11 C12 H12 119.8(10) . .
C12 C13 C14 120.30(15) . .
C12 C13 H13 119.6(10) . .
C14 C13 H13 120.0(10) . .
C13 C14 C9 119.88(16) . .
C13 C14 H14 120.3(10) . .
C9 C14 H14 119.8(10) . .

loop_
_geom_bond_atom_site_label_1
_geom_bond_atom_site_label_2
_geom_bond_distance
_geom_bond_site_symmetry_2
C1 C2 1.502(2) .
C1 H1A 0.99(2) .
C1 H1B 1.00(2) .
C1 H1C 1.02(2) .
C2 O3 1.4593(18) .
C2 H2A 1.008(16) .
C2 H2B 0.972(15) .
O3 C4 1.3490(17) .
C4 N6 1.3323(19) .
C4 N5 1.3360(18) .
N5 C4 1.3360(18) 2_655
N6 C7 1.3486(15) .
C7 N6 1.3486(15) 2_655
C7 N8 1.373(3) .
N8 C9 1.4539(17) .
N8 C9 1.4539(17) 2_655
C9 C10 1.386(2) .
C9 C14 1.390(2) .
C10 C11 1.391(2) .
C10 H10 0.968(18) .
C11 C12 1.387(2) .
C11 H11 0.968(19) .
C12 C13 1.387(2) .
C12 H12 0.958(17) .
C13 C14 1.390(2) .
C13 H13 0.959(18) .
C14 H14 0.968(18) .
